data_7029554
loop_
_publ_author_name
'Guo, Liping'
'Zhu, Xiancui'
'Zhou, Shuangliu'
'Mu, Xiaolong'
'Wei, Yun'
'Wang, Shaowu'
'Feng, Zhijun'
'Zhang, Guangchao'
'Deng, Baojia'

_publ_section_title
;
 Rare-earth alkyl complexes supported by formamidinate ligands: synthesis,
 structure, and catalytic activity for isoprene polymerization.
;
_journal_issue 18
_journal_name_full 'Dalton transactions (Cambridge, England : 2003)'
_journal_page_first 6842
_journal_page_last 6847
_journal_paper_doi 10.1039/c4dt00242c
_journal_volume 43
_journal_year 2014
_chemical_formula_sum 'C58 H89 Er N4 O Si'
_chemical_formula_weight 1053.68
_chemical_name_systematic
; 
 ? 
;
_space_group_IT_number 2
_symmetry_cell_setting triclinic
_symmetry_space_group_name_Hall '-P 1'
_symmetry_space_group_name_H-M 'P -1'
_atom_sites_solution_hydrogens geom
_atom_sites_solution_primary direct
_atom_sites_solution_secondary difmap
_audit_creation_method SHELXL-97
_cell_angle_alpha 100.028(2)
_cell_angle_beta 100.543(2)
_cell_angle_gamma 106.367(2)
_cell_formula_units_Z 4
_cell_length_a 13.826(2)
_cell_length_b 21.926(3)
_cell_length_c 23.051(3)
_cell_measurement_reflns_used 9577
_cell_measurement_temperature 173(2)
_cell_measurement_theta_max 27.47
_cell_measurement_theta_min 2.33
_cell_volume 6400.1(15)
_computing_cell_refinement 'Bruker SMART'
_computing_data_collection 'Bruker SMART'
_computing_data_reduction 'Bruker SAINT'
_computing_molecular_graphics 'Bruker SHELXTL'
_computing_publication_material 'Bruker SHELXTL'
_computing_structure_refinement 'SHELXL-97 (Sheldrick, 1997)'
_computing_structure_solution 'SHELXS-97 (Sheldrick, 1990)'
_diffrn_ambient_temperature 173(2)
_diffrn_measured_fraction_theta_full 0.964
_diffrn_measured_fraction_theta_max 0.964
_diffrn_measurement_device_type 'CCD area detector'
_diffrn_measurement_method 'phi and omega scans'
_diffrn_radiation_monochromator graphite
_diffrn_radiation_source 'fine-focus sealed tube'
_diffrn_radiation_type MoK\a
_diffrn_radiation_wavelength 0.71073
_diffrn_reflns_av_R_equivalents 0.0514
_diffrn_reflns_av_unetI/netI 0.0987
_diffrn_reflns_limit_h_max 18
_diffrn_reflns_limit_h_min -18
_diffrn_reflns_limit_k_max 28
_diffrn_reflns_limit_k_min -28
_diffrn_reflns_limit_l_max 29
_diffrn_reflns_limit_l_min -25
_diffrn_reflns_number 52344
_diffrn_reflns_theta_full 27.69
_diffrn_reflns_theta_max 27.69
_diffrn_reflns_theta_min 1.51
_exptl_absorpt_coefficient_mu 1.365
_exptl_absorpt_correction_T_max 0.8425
_exptl_absorpt_correction_T_min 0.8112
_exptl_absorpt_correction_type multi-scan
_exptl_crystal_colour pink
_exptl_crystal_density_diffrn 1.094
_exptl_crystal_density_method 'not measured'
_exptl_crystal_description block
_exptl_crystal_F_000 2220
_exptl_crystal_size_max 0.16
_exptl_crystal_size_mid 0.15
_exptl_crystal_size_min 0.13
_platon_squeeze_details
;
;
_refine_diff_density_max 4.815
_refine_diff_density_min -3.865
_refine_diff_density_rms 0.162
_refine_ls_extinction_method none
_refine_ls_goodness_of_fit_ref 0.983
_refine_ls_hydrogen_treatment mixed
_refine_ls_matrix_type full
_refine_ls_number_parameters 1209
_refine_ls_number_reflns 28877
_refine_ls_number_restraints 86
_refine_ls_restrained_S_all 0.984
_refine_ls_R_factor_all 0.1101
_refine_ls_R_factor_gt 0.0770
_refine_ls_shift/su_max 0.002
_refine_ls_shift/su_mean 0.000
_refine_ls_structure_factor_coef Fsqd
_refine_ls_weighting_details 'calc w=1/[\s^2^(Fo^2^)+(0.1500P)^2^+0.5535P] where P=(Fo^2^+2Fc^2^)/3'
_refine_ls_weighting_scheme calc
_refine_ls_wR_factor_gt 0.2197
_refine_ls_wR_factor_ref 0.2394
_reflns_number_gt 18495
_reflns_number_total 28877
_reflns_threshold_expression >2sigma(I)
_cod_data_source_file c4dt00242c2.cif
_cod_data_source_block complex_3
_cod_depositor_comments
;
The following automatic conversions were performed:

'_symmetry_cell_setting' value 'Triclinic' changed to 'triclinic'
according to
/usr/data/users/saulius/crontab/automatic-downloads/rss-feeds/RSC/lib/dictionaries/cif_core.dic
dictionary named 'cif_core.dic' version 2.4.2 from 2011-04-26.

Automatic conversion script
Id: cif_fix_values 2281 2013-09-26 08:29:07Z andrius 
;
_cod_original_cell_volume 6399.9(16)
_cod_original_sg_symbol_H-M P-1
_cod_database_code 7029554

loop_
_symmetry_equiv_pos_as_xyz
'x, y, z'
'-x, -y, -z'

loop_
_atom_site_label
_atom_site_type_symbol
_atom_site_fract_x
_atom_site_fract_y
_atom_site_fract_z
_atom_site_U_iso_or_equiv
_atom_site_adp_type
_atom_site_occupancy
_atom_site_symmetry_multiplicity
_atom_site_calc_flag
_atom_site_refinement_flags
C1 C 0.8118(10) 1.0889(7) 0.9841(7) 0.108(5) Uani 1 1 d .
H1A H 0.8732 1.0774 0.9816 0.163 Uiso 1 1 calc R
H1B H 0.7517 1.0504 0.9689 0.163 Uiso 1 1 calc R
H1C H 0.8160 1.1078 1.0257 0.163 Uiso 1 1 calc R
Er1 Er 0.61096(2) 0.981606(15) 0.776457(13) 0.02904(10) Uani 1 1 d .
N1 N 0.6341(5) 1.0872(3) 0.8343(3) 0.0389(14) Uani 1 1 d .
O1 O 0.5045(4) 0.9494(3) 0.8444(3) 0.0554(15) Uani 1 1 d U
Si1 Si 0.33137(18) 0.89529(13) 0.65861(15) 0.0626(8) Uani 1 1 d .
C2 C 0.8029(7) 1.1386(5) 0.9459(4) 0.062(3) Uani 1 1 d .
H2 H 0.8061 1.1191 0.9050 0.075 Uiso 1 1 calc R
Er2 Er 0.90329(2) 0.533173(15) 0.721968(13) 0.03119(10) Uani 1 1 d .
N2 N 0.6604(5) 1.0806(3) 0.7392(3) 0.0361(13) Uani 1 1 d .
O2 O 0.9936(5) 0.5599(3) 0.6463(3) 0.0539(14) Uani 1 1 d U
Si2 Si 1.1956(2) 0.62051(13) 0.81978(15) 0.0649(8) Uani 1 1 d .
C3 C 0.8966(8) 1.2004(6) 0.9702(6) 0.086(4) Uani 1 1 d .
H3A H 0.8916 1.2307 0.9452 0.130 Uiso 1 1 calc R
H3B H 0.9590 1.1895 0.9696 0.130 Uiso 1 1 calc R
H3C H 0.8984 1.2201 1.0112 0.130 Uiso 1 1 calc R
N3 N 0.6678(4) 0.8932(3) 0.8038(3) 0.0330(13) Uani 1 1 d .
C4 C 0.7000(7) 1.1508(4) 0.9394(4) 0.050(2) Uani 1 1 d .
N4 N 0.7600(4) 0.9600(3) 0.7538(3) 0.0312(12) Uani 1 1 d .
C5 C 0.6822(8) 1.1873(5) 0.9914(4) 0.061(2) Uani 1 1 d .
H5 H 0.7337 1.2027 1.0276 0.073 Uiso 1 1 calc R
N5 N 0.8806(5) 0.4254(3) 0.6679(3) 0.0395(14) Uani 1 1 d .
C6 C 0.5895(9) 1.2005(5) 0.9890(5) 0.068(3) Uani 1 1 d .
H6 H 0.5790 1.2245 1.0233 0.082 Uiso 1 1 calc R
N6 N 0.8646(5) 0.4386(3) 0.7656(3) 0.0371(14) Uani 1 1 d .
C7 C 0.5143(8) 1.1781(5) 0.9364(5) 0.063(3) Uani 1 1 d .
H7 H 0.4525 1.1876 0.9350 0.076 Uiso 1 1 calc R
N7 N 0.7529(4) 0.5539(3) 0.7455(3) 0.0324(13) Uani 1 1 d .
C8 C 0.5270(6) 1.1412(4) 0.8839(4) 0.0460(19) Uani 1 1 d .
N8 N 0.8416(4) 0.6195(3) 0.6931(3) 0.0357(13) Uani 1 1 d .
C9 C 0.4384(6) 1.1168(5) 0.8277(4) 0.054(2) Uani 1 1 d .
H9 H 0.4565 1.0865 0.7983 0.065 Uiso 1 1 calc R
C10 C 0.3363(8) 1.0792(7) 0.8381(6) 0.094(4) Uani 1 1 d .
H10A H 0.3456 1.0452 0.8576 0.141 Uiso 1 1 calc R
H10B H 0.2860 1.0599 0.7998 0.141 Uiso 1 1 calc R
H10C H 0.3123 1.1083 0.8635 0.141 Uiso 1 1 calc R
C11 C 0.4265(12) 1.1719(8) 0.7986(7) 0.123(6) Uani 1 1 d .
H11A H 0.3572 1.1594 0.7735 0.184 Uiso 1 1 calc R
H11B H 0.4756 1.1807 0.7741 0.184 Uiso 1 1 calc R
H11C H 0.4391 1.2105 0.8297 0.184 Uiso 1 1 calc R
C12 C 0.6208(6) 1.1286(3) 0.8870(3) 0.0395(17) Uani 1 1 d .
C13 C 0.6554(5) 1.1168(4) 0.7906(3) 0.0358(15) Uani 1 1 d .
H13 H 0.6665 1.1615 0.7956 0.043 Uiso 1 1 calc R
C14 C 0.6911(6) 1.1154(4) 0.6940(4) 0.0423(18) Uani 1 1 d .
C15 C 0.7973(6) 1.1525(4) 0.7031(4) 0.048(2) Uani 1 1 d .
C16 C 0.8796(7) 1.1582(5) 0.7590(4) 0.055(2) Uani 1 1 d .
H16 H 0.8528 1.1215 0.7770 0.066 Uiso 1 1 calc R
C17 C 0.9011(8) 1.2210(5) 0.8057(5) 0.075(3) Uani 1 1 d .
H17A H 0.9266 1.2577 0.7888 0.113 Uiso 1 1 calc R
H17B H 0.9522 1.2231 0.8410 0.113 Uiso 1 1 calc R
H17C H 0.8380 1.2221 0.8170 0.113 Uiso 1 1 calc R
C18 C 0.9842(7) 1.1554(5) 0.7453(5) 0.072(3) Uani 1 1 d .
H18A H 1.0199 1.1958 0.7367 0.108 Uiso 1 1 calc R
H18B H 0.9711 1.1199 0.7109 0.108 Uiso 1 1 calc R
H18C H 1.0265 1.1486 0.7800 0.108 Uiso 1 1 calc R
C19 C 0.8247(8) 1.1844(4) 0.6589(4) 0.059(2) Uani 1 1 d .
H19 H 0.8941 1.2081 0.6637 0.071 Uiso 1 1 calc R
C20 C 0.7532(9) 1.1824(5) 0.6084(5) 0.069(3) Uani 1 1 d .
H20 H 0.7743 1.2045 0.5796 0.083 Uiso 1 1 calc R
C21 C 0.6508(9) 1.1477(5) 0.6002(4) 0.064(3) Uani 1 1 d .
H21 H 0.6024 1.1467 0.5660 0.076 Uiso 1 1 calc R
C22 C 0.6177(7) 1.1134(4) 0.6431(4) 0.050(2) Uani 1 1 d .
C23 C 0.5018(7) 1.0756(5) 0.6323(4) 0.055(2) Uani 1 1 d .
H23 H 0.4927 1.0519 0.6643 0.066 Uiso 1 1 calc R
C24 C 0.4424(9) 1.1248(7) 0.6366(9) 0.137(7) Uani 1 1 d .
H24A H 0.4451 1.1453 0.6031 0.206 Uiso 1 1 calc R
H24B H 0.4735 1.1575 0.6741 0.206 Uiso 1 1 calc R
H24C H 0.3713 1.1024 0.6354 0.206 Uiso 1 1 calc R
C25 C 0.4612(11) 1.0280(8) 0.5728(5) 0.136(7) Uani 1 1 d .
H25A H 0.4657 1.0508 0.5409 0.204 Uiso 1 1 calc R
H25B H 0.3900 1.0031 0.5686 0.204 Uiso 1 1 calc R
H25C H 0.5017 0.9989 0.5701 0.204 Uiso 1 1 calc R
C26 C 0.6926(8) 0.9007(6) 0.9891(4) 0.066(3) Uani 1 1 d .
H26A H 0.6193 0.8942 0.9784 0.099 Uiso 1 1 calc R
H26B H 0.7283 0.9433 1.0157 0.099 Uiso 1 1 calc R
H26C H 0.7048 0.8679 1.0093 0.099 Uiso 1 1 calc R
C27 C 0.7328(7) 0.8955(4) 0.9316(4) 0.048(2) Uani 1 1 d .
H27 H 0.7249 0.9321 0.9142 0.058 Uiso 1 1 calc R
C28 C 0.8468(7) 0.9033(5) 0.9462(4) 0.063(3) Uani 1 1 d .
H28A H 0.8846 0.9439 0.9755 0.095 Uiso 1 1 calc R
H28B H 0.8713 0.9032 0.9099 0.095 Uiso 1 1 calc R
H28C H 0.8574 0.8677 0.9627 0.095 Uiso 1 1 calc R
C29 C 0.6713(6) 0.8330(4) 0.8835(4) 0.0476(19) Uani 1 1 d .
C30 C 0.6458(8) 0.7736(5) 0.8998(5) 0.065(3) Uani 1 1 d .
H30 H 0.6621 0.7738 0.9408 0.078 Uiso 1 1 calc R
C31 C 0.5976(8) 0.7144(5) 0.8583(5) 0.070(3) Uani 1 1 d .
H31 H 0.5829 0.6754 0.8708 0.084 Uiso 1 1 calc R
C32 C 0.5714(7) 0.7145(4) 0.7972(5) 0.062(3) Uani 1 1 d .
H32 H 0.5386 0.6747 0.7688 0.074 Uiso 1 1 calc R
C33 C 0.5924(6) 0.7722(4) 0.7766(4) 0.0461(19) Uani 1 1 d .
C34 C 0.5624(6) 0.7690(4) 0.7094(4) 0.0441(18) Uani 1 1 d .
H34 H 0.5768 0.8140 0.7048 0.053 Uiso 1 1 calc R
C35 C 0.6263(7) 0.7377(5) 0.6746(4) 0.058(2) Uani 1 1 d .
H35A H 0.6989 0.7611 0.6918 0.087 Uiso 1 1 calc R
H35B H 0.6084 0.7393 0.6327 0.087 Uiso 1 1 calc R
H35C H 0.6118 0.6929 0.6771 0.087 Uiso 1 1 calc R
C36 C 0.4454(7) 0.7329(5) 0.6820(5) 0.067(3) Uani 1 1 d .
H36A H 0.4294 0.6880 0.6845 0.100 Uiso 1 1 calc R
H36B H 0.4279 0.7346 0.6402 0.100 Uiso 1 1 calc R
H36C H 0.4060 0.7534 0.7041 0.100 Uiso 1 1 calc R
C37 C 0.6437(6) 0.8322(4) 0.8215(4) 0.0391(17) Uani 1 1 d .
C38 C 0.7415(5) 0.9054(3) 0.7740(3) 0.0328(15) Uani 1 1 d .
H38 H 0.7792 0.8769 0.7674 0.039 Uiso 1 1 calc R
C39 C 0.8492(5) 0.9750(4) 0.7279(4) 0.0382(16) Uani 1 1 d .
C40 C 0.9494(6) 0.9871(4) 0.7645(4) 0.0413(17) Uani 1 1 d .
C41 C 0.9688(6) 0.9926(5) 0.8333(4) 0.055(2) Uani 1 1 d .
H41 H 0.9084 0.9615 0.8406 0.066 Uiso 1 1 calc R
C42 C 0.9775(16) 1.0607(8) 0.8667(5) 0.151(9) Uani 1 1 d .
H42A H 1.0361 1.0923 0.8602 0.226 Uiso 1 1 calc R
H42B H 0.9868 1.0628 0.9094 0.226 Uiso 1 1 calc R
H42C H 0.9152 1.0702 0.8517 0.226 Uiso 1 1 calc R
C43 C 1.0631(7) 0.9769(5) 0.8597(5) 0.065(3) Uani 1 1 d .
H43A H 1.0655 0.9383 0.8338 0.097 Uiso 1 1 calc R
H43B H 1.0603 0.9693 0.8993 0.097 Uiso 1 1 calc R
H43C H 1.1243 1.0129 0.8632 0.097 Uiso 1 1 calc R
C44 C 1.0328(6) 0.9967(4) 0.7358(4) 0.053(2) Uani 1 1 d .
H44 H 1.0995 1.0041 0.7589 0.064 Uiso 1 1 calc R
C45 C 1.0187(7) 0.9955(5) 0.6761(4) 0.059(3) Uani 1 1 d .
H45 H 1.0753 1.0026 0.6587 0.071 Uiso 1 1 calc R
C46 C 0.9204(7) 0.9837(5) 0.6407(4) 0.055(2) Uani 1 1 d .
H46 H 0.9114 0.9825 0.5995 0.066 Uiso 1 1 calc R
C47 C 0.8339(6) 0.9736(4) 0.6658(4) 0.0425(18) Uani 1 1 d .
C48 C 0.7258(7) 0.9588(5) 0.6261(4) 0.053(2) Uani 1 1 d .
H48 H 0.6841 0.9743 0.6516 0.064 Uiso 1 1 calc R
C49 C 0.7258(9) 0.9933(6) 0.5740(4) 0.077(3) Uani 1 1 d .
H49A H 0.7656 1.0388 0.5896 0.115 Uiso 1 1 calc R
H49B H 0.6557 0.9890 0.5549 0.115 Uiso 1 1 calc R
H49C H 0.7562 0.9737 0.5447 0.115 Uiso 1 1 calc R
C50 C 0.6747(8) 0.8845(5) 0.6014(5) 0.070(3) Uani 1 1 d .
H50A H 0.7162 0.8677 0.5779 0.105 Uiso 1 1 calc R
H50B H 0.6065 0.8754 0.5761 0.105 Uiso 1 1 calc R
H50C H 0.6695 0.8639 0.6347 0.105 Uiso 1 1 calc R
C51 C 0.4705(6) 0.9193(4) 0.6925(4) 0.0441(18) Uani 1 1 d .
H51A H 0.4977 0.9344 0.6598 0.053 Uiso 1 1 calc R
H51B H 0.4788 0.8765 0.6897 0.053 Uiso 1 1 calc R
C52 C 0.2490(8) 0.8275(8) 0.6870(8) 0.124(6) Uani 1 1 d .
H52A H 0.2817 0.7945 0.6893 0.186 Uiso 1 1 calc R
H52B H 0.1814 0.8085 0.6594 0.186 Uiso 1 1 calc R
H52C H 0.2420 0.8452 0.7265 0.186 Uiso 1 1 calc R
C53 C 0.3006(10) 0.8630(6) 0.5754(6) 0.122(6) Uani 1 1 d .
H53A H 0.3450 0.8930 0.5581 0.183 Uiso 1 1 calc R
H53B H 0.2293 0.8579 0.5581 0.183 Uiso 1 1 calc R
H53C H 0.3114 0.8213 0.5668 0.183 Uiso 1 1 calc R
C54 C 0.2789(8) 0.9652(6) 0.6742(6) 0.093(4) Uani 1 1 d .
H54A H 0.3084 0.9893 0.7157 0.140 Uiso 1 1 calc R
H54B H 0.2046 0.9484 0.6670 0.140 Uiso 1 1 calc R
H54C H 0.2970 0.9936 0.6477 0.140 Uiso 1 1 calc R
C55 C 0.5145(8) 0.9816(5) 0.9071(4) 0.065(2) Uani 1 1 d U
H55A H 0.5153 1.0264 0.9105 0.078 Uiso 1 1 calc R
H55B H 0.5777 0.9815 0.9336 0.078 Uiso 1 1 calc R
C56 C 0.4178(8) 0.9404(5) 0.9231(5) 0.076(3) Uani 1 1 d U
H56A H 0.4378 0.9233 0.9579 0.091 Uiso 1 1 calc R
H56B H 0.3745 0.9667 0.9329 0.091 Uiso 1 1 calc R
C57 C 0.3631(9) 0.8881(6) 0.8707(5) 0.095(3) Uani 1 1 d U
H57A H 0.3031 0.8964 0.8487 0.114 Uiso 1 1 calc R
H57B H 0.3396 0.8470 0.8823 0.114 Uiso 1 1 calc R
C58 C 0.4355(8) 0.8857(5) 0.8336(5) 0.084(3) Uani 1 1 d U
H58A H 0.4731 0.8563 0.8442 0.100 Uiso 1 1 calc R
H58B H 0.3989 0.8699 0.7910 0.100 Uiso 1 1 calc R
C59 C 0.6923(11) 0.4215(7) 0.5288(7) 0.112(5) Uani 1 1 d .
H59A H 0.7530 0.4595 0.5447 0.167 Uiso 1 1 calc R
H59B H 0.6316 0.4334 0.5327 0.167 Uiso 1 1 calc R
H59C H 0.6869 0.4041 0.4867 0.167 Uiso 1 1 calc R
C60 C 0.7005(7) 0.3701(5) 0.5642(4) 0.056(2) Uani 1 1 d .
H60 H 0.7011 0.3885 0.6062 0.067 Uiso 1 1 calc R
C61 C 0.6036(8) 0.3088(6) 0.5396(6) 0.086(4) Uani 1 1 d .
H61A H 0.6012 0.2886 0.4987 0.129 Uiso 1 1 calc R
H61B H 0.5423 0.3210 0.5401 0.129 Uiso 1 1 calc R
H61C H 0.6067 0.2783 0.5647 0.129 Uiso 1 1 calc R
C62 C 0.8001(6) 0.3548(4) 0.5659(3) 0.0409(17) Uani 1 1 d .
C63 C 0.8107(7) 0.3150(4) 0.5156(4) 0.050(2) Uani 1 1 d .
H63 H 0.7559 0.2989 0.4809 0.060 Uiso 1 1 calc R
C64 C 0.8992(7) 0.2984(4) 0.5148(4) 0.049(2) Uani 1 1 d .
H64 H 0.9030 0.2705 0.4806 0.059 Uiso 1 1 calc R
C65 C 0.9827(6) 0.3233(4) 0.5653(4) 0.0461(19) Uani 1 1 d .
H65 H 1.0424 0.3118 0.5648 0.055 Uiso 1 1 calc R
C66 C 0.9787(6) 0.3653(4) 0.6167(3) 0.0397(17) Uani 1 1 d .
C67 C 1.0734(6) 0.3925(4) 0.6706(4) 0.053(2) Uani 1 1 d .
H67 H 1.0636 0.4291 0.6972 0.063 Uiso 1 1 calc R
C68 C 1.0807(8) 0.3422(6) 0.7073(5) 0.076(3) Uani 1 1 d .
H68A H 1.0143 0.3232 0.7152 0.115 Uiso 1 1 calc R
H68B H 1.1317 0.3631 0.7451 0.115 Uiso 1 1 calc R
H68C H 1.1005 0.3086 0.6848 0.115 Uiso 1 1 calc R
C69 C 1.1746(8) 0.4202(6) 0.6513(5) 0.083(4) Uani 1 1 d .
H69A H 1.2324 0.4353 0.6864 0.125 Uiso 1 1 calc R
H69B H 1.1707 0.4561 0.6334 0.125 Uiso 1 1 calc R
H69C H 1.1838 0.3866 0.6222 0.125 Uiso 1 1 calc R
C70 C 0.8870(6) 0.3818(4) 0.6175(3) 0.0373(16) Uani 1 1 d .
C71 C 0.8665(5) 0.4006(4) 0.7162(3) 0.0365(16) Uani 1 1 d .
H71 H 0.8583 0.3566 0.7143 0.044 Uiso 1 1 calc R
C72 C 0.8371(7) 0.4060(4) 0.8132(4) 0.0443(19) Uani 1 1 d .
C73 C 0.9185(8) 0.4120(5) 0.8644(4) 0.054(2) Uani 1 1 d .
C74 C 1.0304(8) 0.4505(6) 0.8724(5) 0.069(3) Uani 1 1 d .
H74 H 1.0355 0.4690 0.8369 0.083 Uiso 1 1 calc R
C75 C 1.0713(10) 0.5084(6) 0.9297(5) 0.086(4) Uani 1 1 d .
H75A H 1.0264 0.5348 0.9282 0.129 Uiso 1 1 calc R
H75B H 1.1404 0.5347 0.9307 0.129 Uiso 1 1 calc R
H75C H 1.0723 0.4916 0.9655 0.129 Uiso 1 1 calc R
C76 C 1.1003(10) 0.4081(7) 0.8752(6) 0.095(4) Uani 1 1 d .
H76A H 1.0823 0.3796 0.9016 0.143 Uiso 1 1 calc R
H76B H 1.1716 0.4355 0.8907 0.143 Uiso 1 1 calc R
H76C H 1.0913 0.3823 0.8352 0.143 Uiso 1 1 calc R
C77 C 0.8931(9) 0.3800(5) 0.9096(4) 0.067(3) Uani 1 1 d .
H77 H 0.9446 0.3842 0.9436 0.080 Uiso 1 1 calc R
C78 C 0.7905(10) 0.3419(5) 0.9039(5) 0.073(3) Uani 1 1 d .
H78 H 0.7738 0.3197 0.9335 0.088 Uiso 1 1 calc R
C79 C 0.7147(9) 0.3373(5) 0.8541(4) 0.060(2) Uani 1 1 d .
H79 H 0.6465 0.3123 0.8511 0.071 Uiso 1 1 calc R
C80 C 0.7356(7) 0.3687(4) 0.8081(4) 0.049(2) Uani 1 1 d .
C81 C 0.6483(7) 0.3599(4) 0.7543(4) 0.054(2) Uani 1 1 d .
H81 H 0.6701 0.3959 0.7347 0.065 Uiso 1 1 calc R
C82 C 0.5479(8) 0.3620(5) 0.7728(5) 0.073(3) Uani 1 1 d .
H82A H 0.5176 0.3225 0.7848 0.110 Uiso 1 1 calc R
H82B H 0.4997 0.3657 0.7389 0.110 Uiso 1 1 calc R
H82C H 0.5636 0.3991 0.8062 0.110 Uiso 1 1 calc R
C83 C 0.6259(8) 0.2965(5) 0.7082(5) 0.071(3) Uani 1 1 d .
H83A H 0.6887 0.2947 0.6968 0.106 Uiso 1 1 calc R
H83B H 0.5747 0.2943 0.6728 0.106 Uiso 1 1 calc R
H83C H 0.6000 0.2603 0.7255 0.106 Uiso 1 1 calc R
C84 C 0.8445(8) 0.6396(5) 0.8944(5) 0.075(3) Uani 1 1 d .
H84A H 0.8430 0.6573 0.8591 0.112 Uiso 1 1 calc R
H84B H 0.9151 0.6514 0.9174 0.112 Uiso 1 1 calc R
H84C H 0.8050 0.6570 0.9191 0.112 Uiso 1 1 calc R
C85 C 0.7974(7) 0.5655(5) 0.8749(4) 0.054(2) Uani 1 1 d .
H85 H 0.8387 0.5492 0.8496 0.065 Uiso 1 1 calc R
C86 C 0.8076(9) 0.5383(6) 0.9313(4) 0.073(3) Uani 1 1 d .
H86A H 0.7806 0.5606 0.9608 0.110 Uiso 1 1 calc R
H86B H 0.8796 0.5448 0.9482 0.110 Uiso 1 1 calc R
H86C H 0.7692 0.4924 0.9204 0.110 Uiso 1 1 calc R
C87 C 0.6876(6) 0.5459(4) 0.8367(4) 0.0417(18) Uani 1 1 d .
C88 C 0.6032(7) 0.5353(5) 0.8637(4) 0.051(2) Uani 1 1 d .
H88 H 0.6153 0.5393 0.9054 0.061 Uiso 1 1 calc R
C89 C 0.5037(7) 0.5193(5) 0.8300(4) 0.056(2) Uani 1 1 d .
H89 H 0.4487 0.5127 0.8487 0.068 Uiso 1 1 calc R
C90 C 0.4851(6) 0.5128(5) 0.7684(4) 0.052(2) Uani 1 1 d .
H90 H 0.4169 0.5017 0.7459 0.063 Uiso 1 1 calc R
C91 C 0.5647(6) 0.5224(5) 0.7383(4) 0.046(2) Uani 1 1 d .
C92 C 0.5383(6) 0.5095(5) 0.6687(4) 0.052(2) Uani 1 1 d .
H92 H 0.6018 0.5297 0.6565 0.062 Uiso 1 1 calc R
C93 C 0.4555(8) 0.5373(5) 0.6430(5) 0.070(3) Uani 1 1 d .
H93A H 0.4537 0.5365 0.6011 0.105 Uiso 1 1 calc R
H93B H 0.4715 0.5816 0.6654 0.105 Uiso 1 1 calc R
H93C H 0.3890 0.5113 0.6463 0.105 Uiso 1 1 calc R
C94 C 0.5021(13) 0.4379(7) 0.6411(5) 0.112(6) Uani 1 1 d .
H94A H 0.5522 0.4192 0.6581 0.168 Uiso 1 1 calc R
H94B H 0.4944 0.4306 0.5979 0.168 Uiso 1 1 calc R
H94C H 0.4364 0.4178 0.6493 0.168 Uiso 1 1 calc R
C95 C 0.6666(5) 0.5394(4) 0.7735(3) 0.0331(15) Uani 1 1 d .
C96 C 0.7689(5) 0.6064(4) 0.7239(3) 0.0338(15) Uani 1 1 d .
H96 H 0.7297 0.6341 0.7300 0.041 Uiso 1 1 calc R
C97 C 0.8607(5) 0.6795(4) 0.6740(4) 0.0398(17) Uani 1 1 d .
C98 C 0.9142(6) 0.7403(4) 0.7157(4) 0.049(2) Uani 1 1 d .
C99 C 0.9514(6) 0.7474(4) 0.7826(4) 0.0461(19) Uani 1 1 d .
H99 H 0.9391 0.7032 0.7891 0.055 Uiso 1 1 calc R
C100 C 1.0668(7) 0.7835(5) 0.8065(5) 0.070(3) Uani 1 1 d .
H10D H 1.1039 0.7666 0.7798 0.105 Uiso 1 1 calc R
H10E H 1.0898 0.7775 0.8464 0.105 Uiso 1 1 calc R
H10F H 1.0800 0.8293 0.8086 0.105 Uiso 1 1 calc R
C101 C 0.8904(8) 0.7801(5) 0.8199(5) 0.067(3) Uani 1 1 d .
H10G H 0.8983 0.8230 0.8132 0.100 Uiso 1 1 calc R
H10H H 0.9167 0.7834 0.8622 0.100 Uiso 1 1 calc R
H10I H 0.8181 0.7542 0.8075 0.100 Uiso 1 1 calc R
C102 C 0.9328(7) 0.7970(5) 0.6926(5) 0.068(3) Uani 1 1 d .
H102 H 0.9674 0.8378 0.7193 0.081 Uiso 1 1 calc R
C103 C 0.9009(8) 0.7933(5) 0.6319(5) 0.064(3) Uani 1 1 d .
H103 H 0.9139 0.8313 0.6177 0.077 Uiso 1 1 calc R
C104 C 0.8506(8) 0.7346(5) 0.5927(5) 0.063(3) Uani 1 1 d .
H104 H 0.8302 0.7329 0.5516 0.076 Uiso 1 1 calc R
C105 C 0.8280(6) 0.6759(4) 0.6120(4) 0.047(2) Uani 1 1 d .
C106 C 0.7669(7) 0.6114(5) 0.5665(4) 0.051(2) Uani 1 1 d .
H106 H 0.7777 0.5763 0.5853 0.061 Uiso 1 1 calc R
C107 C 0.6511(8) 0.6021(6) 0.5530(5) 0.069(3) Uani 1 1 d .
H10J H 0.6315 0.6127 0.5904 0.104 Uiso 1 1 calc R
H10K H 0.6126 0.5574 0.5324 0.104 Uiso 1 1 calc R
H10L H 0.6360 0.6304 0.5276 0.104 Uiso 1 1 calc R
C108 C 0.8024(9) 0.6038(6) 0.5071(4) 0.076(3) Uani 1 1 d .
H10M H 0.7794 0.6313 0.4833 0.114 Uiso 1 1 calc R
H10N H 0.7731 0.5590 0.4844 0.114 Uiso 1 1 calc R
H10O H 0.8769 0.6164 0.5162 0.114 Uiso 1 1 calc R
C109 C 1.0500(6) 0.5983(4) 0.8003(4) 0.051(2) Uani 1 1 d .
H10P H 1.0408 0.6410 0.8051 0.061 Uiso 1 1 calc R
H10Q H 1.0328 0.5832 0.8354 0.061 Uiso 1 1 calc R
C110 C 1.2653(9) 0.6930(8) 0.7957(7) 0.119(5) Uani 1 1 d .
H11D H 1.3371 0.7087 0.8176 0.179 Uiso 1 1 calc R
H11E H 1.2346 0.7268 0.8041 0.179 Uiso 1 1 calc R
H11F H 1.2605 0.6813 0.7529 0.179 Uiso 1 1 calc R
C111 C 1.2577(15) 0.6447(10) 0.9028(7) 0.226(14) Uani 1 1 d .
H11G H 1.2716 0.6080 0.9156 0.339 Uiso 1 1 calc R
H11H H 1.2117 0.6585 0.9246 0.339 Uiso 1 1 calc R
H11I H 1.3217 0.6801 0.9110 0.339 Uiso 1 1 calc R
C112 C 1.2366(10) 0.5540(7) 0.7878(10) 0.217(12) Uani 1 1 d U
H11J H 1.2395 0.5262 0.8156 0.325 Uiso 1 1 calc R
H11K H 1.3043 0.5712 0.7808 0.325 Uiso 1 1 calc R
H11L H 1.1880 0.5291 0.7500 0.325 Uiso 1 1 calc R
C113 C 1.0600(7) 0.6294(4) 0.6542(5) 0.059(2) Uani 1 1 d U
H11M H 1.0202 0.6540 0.6355 0.071 Uiso 1 1 calc R
H11N H 1.0896 0.6510 0.6969 0.071 Uiso 1 1 calc R
C114 C 1.1429(8) 0.6223(5) 0.6225(5) 0.072(2) Uani 1 1 d U
H11O H 1.1988 0.6146 0.6491 0.086 Uiso 1 1 calc R
H11P H 1.1714 0.6612 0.6083 0.086 Uiso 1 1 calc R
C115 C 1.0870(9) 0.5639(5) 0.5698(5) 0.077(3) Uani 1 1 d U
H11Q H 1.0606 0.5773 0.5338 0.092 Uiso 1 1 calc R
H11R H 1.1329 0.5393 0.5604 0.092 Uiso 1 1 calc R
C116 C 0.9997(9) 0.5241(5) 0.5915(5) 0.076(3) Uani 1 1 d U
H11S H 0.9346 0.5128 0.5613 0.092 Uiso 1 1 calc R
H11T H 1.0115 0.4837 0.5973 0.092 Uiso 1 1 calc R

loop_
_atom_site_aniso_label
_atom_site_aniso_U_11
_atom_site_aniso_U_22
_atom_site_aniso_U_33
_atom_site_aniso_U_23
_atom_site_aniso_U_13
_atom_site_aniso_U_12
C1 0.074(8) 0.106(11) 0.169(15) 0.073(10) 0.034(9) 0.038(8)
Er1 0.02575(16) 0.03146(17) 0.03406(19) 0.01073(13) 0.01027(12) 0.01207(12)
N1 0.044(3) 0.037(3) 0.041(4) 0.009(3) 0.024(3) 0.013(3)
O1 0.053(3) 0.049(3) 0.075(4) 0.017(3) 0.043(3) 0.013(2)
Si1 0.0294(11) 0.0509(14) 0.096(2) 0.0091(14) -0.0059(12) 0.0147(11)
C2 0.051(5) 0.087(7) 0.051(6) 0.012(5) 0.012(4) 0.029(5)
Er2 0.03483(17) 0.03517(18) 0.03220(19) 0.01228(13) 0.01335(13) 0.01884(14)
N2 0.040(3) 0.036(3) 0.036(3) 0.012(3) 0.015(3) 0.013(3)
O2 0.073(3) 0.047(3) 0.059(3) 0.019(3) 0.043(3) 0.025(3)
Si2 0.0424(13) 0.0436(14) 0.093(2) -0.0005(13) -0.0133(13) 0.0181(11)
C3 0.059(6) 0.091(9) 0.105(10) 0.027(7) 0.019(6) 0.016(6)
N3 0.037(3) 0.030(3) 0.035(3) 0.007(2) 0.012(2) 0.014(2)
C4 0.056(5) 0.048(5) 0.048(5) 0.008(4) 0.022(4) 0.017(4)
N4 0.022(2) 0.038(3) 0.038(3) 0.017(3) 0.007(2) 0.013(2)
C5 0.062(6) 0.065(6) 0.049(5) 0.006(4) 0.012(4) 0.016(5)
N5 0.052(4) 0.043(4) 0.031(3) 0.013(3) 0.013(3) 0.023(3)
C6 0.088(7) 0.058(6) 0.058(6) -0.002(5) 0.034(6) 0.025(5)
N6 0.046(3) 0.043(3) 0.029(3) 0.007(3) 0.012(3) 0.023(3)
C7 0.065(6) 0.072(6) 0.071(7) 0.024(5) 0.039(5) 0.032(5)
N7 0.035(3) 0.042(3) 0.034(3) 0.017(3) 0.019(2) 0.023(3)
C8 0.052(5) 0.038(4) 0.054(5) 0.014(4) 0.030(4) 0.012(4)
N8 0.033(3) 0.048(4) 0.038(3) 0.023(3) 0.016(2) 0.019(3)
C9 0.040(4) 0.072(6) 0.060(6) 0.025(5) 0.019(4) 0.025(4)
C10 0.047(6) 0.121(11) 0.098(9) 0.022(8) 0.026(6) 0.002(6)
C11 0.109(12) 0.134(14) 0.126(12) 0.074(11) 0.007(9) 0.028(10)
C12 0.051(4) 0.030(4) 0.044(4) 0.013(3) 0.023(3) 0.013(3)
C13 0.036(4) 0.035(4) 0.041(4) 0.009(3) 0.014(3) 0.016(3)
C14 0.058(5) 0.042(4) 0.043(4) 0.021(3) 0.024(4) 0.028(4)
C15 0.050(5) 0.049(5) 0.058(5) 0.024(4) 0.027(4) 0.021(4)
C16 0.047(5) 0.060(6) 0.068(6) 0.036(5) 0.023(4) 0.014(4)
C17 0.063(6) 0.085(8) 0.069(7) 0.005(6) 0.021(5) 0.013(6)
C18 0.060(6) 0.063(6) 0.112(9) 0.036(6) 0.046(6) 0.025(5)
C19 0.070(6) 0.051(5) 0.072(6) 0.035(5) 0.034(5) 0.018(5)
C20 0.103(9) 0.066(6) 0.066(7) 0.042(5) 0.046(6) 0.038(6)
C21 0.084(7) 0.073(7) 0.055(6) 0.041(5) 0.025(5) 0.037(6)
C22 0.067(6) 0.059(5) 0.042(5) 0.023(4) 0.021(4) 0.035(5)
C23 0.054(5) 0.065(6) 0.047(5) 0.017(4) 0.001(4) 0.027(5)
C24 0.054(7) 0.089(10) 0.29(2) 0.058(12) 0.050(10) 0.043(7)
C25 0.111(11) 0.181(17) 0.058(8) 0.017(9) 0.011(7) -0.028(11)
C26 0.082(7) 0.088(8) 0.045(5) 0.026(5) 0.027(5) 0.041(6)
C27 0.061(5) 0.051(5) 0.042(5) 0.022(4) 0.018(4) 0.024(4)
C28 0.060(6) 0.074(7) 0.056(6) 0.014(5) 0.021(5) 0.017(5)
C29 0.052(5) 0.057(5) 0.046(5) 0.022(4) 0.022(4) 0.024(4)
C30 0.079(7) 0.070(7) 0.065(6) 0.041(5) 0.024(5) 0.033(6)
C31 0.081(7) 0.054(6) 0.090(8) 0.049(6) 0.029(6) 0.022(5)
C32 0.053(5) 0.037(5) 0.096(8) 0.015(5) 0.021(5) 0.016(4)
C33 0.032(4) 0.041(4) 0.067(6) 0.022(4) 0.016(4) 0.007(3)
C34 0.035(4) 0.039(4) 0.055(5) 0.003(3) 0.007(3) 0.012(3)
C35 0.053(5) 0.057(5) 0.068(6) 0.013(5) 0.011(4) 0.028(4)
C36 0.042(5) 0.061(6) 0.088(7) 0.009(5) 0.006(5) 0.014(4)
C37 0.037(4) 0.040(4) 0.056(5) 0.022(4) 0.022(3) 0.024(3)
C38 0.026(3) 0.038(4) 0.036(4) 0.008(3) 0.009(3) 0.015(3)
C39 0.033(4) 0.043(4) 0.050(4) 0.020(3) 0.019(3) 0.019(3)
C40 0.032(4) 0.046(4) 0.055(5) 0.019(4) 0.015(3) 0.019(3)
C41 0.031(4) 0.082(7) 0.056(5) 0.036(5) 0.005(4) 0.018(4)
C42 0.29(2) 0.169(16) 0.050(8) 0.018(8) 0.034(11) 0.181(18)
C43 0.052(5) 0.072(7) 0.069(6) 0.020(5) -0.004(5) 0.029(5)
C44 0.026(4) 0.062(5) 0.082(7) 0.026(5) 0.020(4) 0.019(4)
C45 0.049(5) 0.082(7) 0.073(7) 0.036(5) 0.041(5) 0.036(5)
C46 0.062(5) 0.081(7) 0.052(5) 0.034(5) 0.036(4) 0.046(5)
C47 0.039(4) 0.049(4) 0.049(5) 0.015(4) 0.022(3) 0.020(3)
C48 0.048(5) 0.084(7) 0.035(5) 0.010(4) 0.014(4) 0.032(5)
C49 0.080(7) 0.119(10) 0.053(6) 0.028(6) 0.017(5) 0.062(7)
C50 0.054(5) 0.086(8) 0.058(6) -0.001(5) 0.005(4) 0.020(5)
C51 0.038(4) 0.044(4) 0.052(5) 0.009(4) 0.014(3) 0.018(3)
C52 0.029(5) 0.142(13) 0.194(16) 0.078(12) 0.010(7) 0.003(6)
C53 0.083(9) 0.078(9) 0.149(13) -0.013(8) -0.061(9) 0.021(7)
C54 0.050(6) 0.088(9) 0.138(11) 0.004(8) 0.002(6) 0.043(6)
C55 0.065(5) 0.068(5) 0.063(4) 0.018(4) 0.036(4) 0.007(4)
C56 0.067(5) 0.077(5) 0.071(5) 0.012(4) 0.040(4) -0.006(4)
C57 0.080(5) 0.091(6) 0.088(6) 0.005(5) 0.048(5) -0.019(5)
C58 0.075(5) 0.069(5) 0.098(6) 0.007(4) 0.056(4) -0.003(4)
C59 0.122(12) 0.100(10) 0.176(15) 0.088(11) 0.072(11) 0.078(10)
C60 0.060(5) 0.062(6) 0.047(5) 0.012(4) 0.008(4) 0.023(5)
C61 0.065(7) 0.098(9) 0.096(9) 0.021(7) 0.020(6) 0.030(7)
C62 0.053(4) 0.034(4) 0.036(4) 0.009(3) 0.013(3) 0.014(3)
C63 0.072(6) 0.045(5) 0.031(4) 0.007(3) 0.016(4) 0.013(4)
C64 0.066(5) 0.035(4) 0.043(5) 0.003(3) 0.028(4) 0.007(4)
C65 0.051(5) 0.038(4) 0.058(5) 0.009(4) 0.031(4) 0.018(4)
C66 0.047(4) 0.031(4) 0.043(4) 0.011(3) 0.019(3) 0.011(3)
C67 0.045(4) 0.052(5) 0.057(5) 0.006(4) 0.026(4) 0.005(4)
C68 0.055(6) 0.104(9) 0.076(7) 0.037(7) 0.014(5) 0.026(6)
C69 0.052(6) 0.106(9) 0.071(7) 0.009(6) 0.024(5) -0.005(6)
C70 0.051(4) 0.037(4) 0.032(4) 0.015(3) 0.022(3) 0.015(3)
C71 0.037(4) 0.042(4) 0.039(4) 0.023(3) 0.012(3) 0.015(3)
C72 0.062(5) 0.050(5) 0.041(4) 0.027(4) 0.023(4) 0.032(4)
C73 0.076(6) 0.070(6) 0.041(5) 0.027(4) 0.027(4) 0.046(5)
C74 0.078(7) 0.109(9) 0.051(6) 0.047(6) 0.021(5) 0.055(7)
C75 0.089(8) 0.115(10) 0.075(8) 0.040(7) 0.030(6) 0.050(8)
C76 0.096(9) 0.129(12) 0.092(9) 0.027(8) 0.024(7) 0.083(9)
C77 0.101(8) 0.085(7) 0.049(6) 0.039(5) 0.034(5) 0.060(7)
C78 0.123(10) 0.081(7) 0.057(6) 0.048(6) 0.054(6) 0.058(7)
C79 0.091(7) 0.058(6) 0.051(6) 0.029(4) 0.038(5) 0.035(5)
C80 0.072(6) 0.039(4) 0.049(5) 0.021(4) 0.026(4) 0.026(4)
C81 0.062(5) 0.041(5) 0.069(6) 0.027(4) 0.027(5) 0.016(4)
C82 0.070(7) 0.074(7) 0.095(8) 0.035(6) 0.038(6) 0.032(6)
C83 0.060(6) 0.067(7) 0.071(7) 0.004(5) 0.015(5) 0.006(5)
C84 0.068(7) 0.079(8) 0.062(6) 0.012(5) 0.008(5) 0.009(6)
C85 0.055(5) 0.073(6) 0.045(5) 0.021(4) 0.020(4) 0.029(5)
C86 0.084(7) 0.117(9) 0.052(6) 0.034(6) 0.031(5) 0.067(7)
C87 0.050(4) 0.048(4) 0.049(5) 0.025(4) 0.029(4) 0.030(4)
C88 0.052(5) 0.071(6) 0.046(5) 0.026(4) 0.025(4) 0.029(4)
C89 0.048(5) 0.070(6) 0.073(6) 0.031(5) 0.040(5) 0.030(4)
C90 0.032(4) 0.070(6) 0.065(6) 0.025(5) 0.020(4) 0.022(4)
C91 0.031(4) 0.071(6) 0.053(5) 0.031(4) 0.022(3) 0.025(4)
C92 0.033(4) 0.080(6) 0.047(5) 0.020(4) 0.013(3) 0.021(4)
C93 0.077(7) 0.074(7) 0.070(7) 0.028(5) 0.016(5) 0.037(6)
C94 0.190(16) 0.135(12) 0.060(7) 0.024(7) 0.018(8) 0.136(13)
C95 0.029(3) 0.040(4) 0.036(4) 0.016(3) 0.012(3) 0.015(3)
C96 0.033(3) 0.043(4) 0.034(4) 0.014(3) 0.010(3) 0.023(3)
C97 0.032(4) 0.051(5) 0.052(5) 0.031(4) 0.019(3) 0.022(3)
C98 0.038(4) 0.055(5) 0.069(6) 0.027(4) 0.019(4) 0.030(4)
C99 0.039(4) 0.033(4) 0.066(6) 0.009(4) 0.007(4) 0.017(3)
C100 0.052(5) 0.067(6) 0.091(8) 0.016(6) 0.010(5) 0.026(5)
C101 0.072(6) 0.057(6) 0.081(7) 0.012(5) 0.029(5) 0.031(5)
C102 0.054(5) 0.058(6) 0.103(8) 0.045(6) 0.021(5) 0.020(5)
C103 0.074(6) 0.053(6) 0.083(7) 0.043(5) 0.033(6) 0.024(5)
C104 0.084(7) 0.070(6) 0.061(6) 0.049(5) 0.032(5) 0.036(6)
C105 0.047(4) 0.056(5) 0.059(5) 0.033(4) 0.025(4) 0.027(4)
C106 0.067(6) 0.061(5) 0.041(5) 0.026(4) 0.025(4) 0.034(5)
C107 0.066(6) 0.080(7) 0.057(6) 0.011(5) 0.014(5) 0.021(6)
C108 0.096(8) 0.107(9) 0.051(6) 0.033(6) 0.041(6) 0.050(7)
C109 0.052(5) 0.057(5) 0.061(5) 0.027(4) 0.019(4) 0.035(4)
C110 0.051(7) 0.136(13) 0.178(15) 0.065(12) 0.031(8) 0.024(8)
C111 0.22(2) 0.21(2) 0.103(13) 0.064(13) -0.084(14) -0.092(17)
C112 0.045(7) 0.084(10) 0.46(3) -0.073(15) 0.013(12) 0.032(7)
C113 0.065(4) 0.047(4) 0.076(5) 0.023(4) 0.040(4) 0.019(4)
C114 0.077(5) 0.074(5) 0.082(5) 0.030(4) 0.049(4) 0.025(4)
C115 0.103(6) 0.073(5) 0.078(5) 0.028(4) 0.065(4) 0.030(5)
C116 0.100(6) 0.061(5) 0.074(5) 0.015(4) 0.057(4) 0.015(4)

loop_
_atom_type_symbol
_atom_type_description
_atom_type_scat_dispersion_real
_atom_type_scat_dispersion_imag
_atom_type_scat_source
C C 0.0033 0.0016 'International Tables Vol C Tables 4.2.6.8 and 6.1.1.4'
H H 0.0000 0.0000 'International Tables Vol C Tables 4.2.6.8 and 6.1.1.4'
N N 0.0061 0.0033 'International Tables Vol C Tables 4.2.6.8 and 6.1.1.4'
O O 0.0106 0.0060 'International Tables Vol C Tables 4.2.6.8 and 6.1.1.4'
Si Si 0.0817 0.0704 'International Tables Vol C Tables 4.2.6.8 and 6.1.1.4'
Er Er -0.2586 4.9576 'International Tables Vol C Tables 4.2.6.8 and 6.1.1.4'

loop_
_geom_angle_atom_site_label_1
_geom_angle_atom_site_label_2
_geom_angle_atom_site_label_3
_geom_angle
C2 C1 H1A 109.5
C2 C1 H1B 109.5
H1A C1 H1B 109.5
C2 C1 H1C 109.5
H1A C1 H1C 109.5
H1B C1 H1C 109.5
C51 Er1 N1 126.0(2)
C51 Er1 N4 106.1(2)
N1 Er1 N4 117.5(2)
C51 Er1 O1 89.9(2)
N1 Er1 O1 81.9(2)
N4 Er1 O1 134.3(2)
C51 Er1 N3 98.6(2)
N1 Er1 N3 131.1(2)
N4 Er1 N3 56.65(19)
O1 Er1 N3 79.1(2)
C51 Er1 N2 97.1(2)
N1 Er1 N2 56.5(2)
N4 Er1 N2 88.3(2)
O1 Er1 N2 132.8(2)
N3 Er1 N2 144.4(2)
C13 N1 C12 114.8(6)
C13 N1 Er1 94.5(4)
C12 N1 Er1 149.5(5)
C58 O1 C55 106.9(7)
C58 O1 Er1 122.1(5)
C55 O1 Er1 129.3(5)
C51 Si1 C53 111.5(5)
C51 Si1 C54 112.2(4)
C53 Si1 C54 108.4(6)
C51 Si1 C52 114.1(5)
C53 Si1 C52 104.6(7)
C54 Si1 C52 105.5(7)
C4 C2 C3 113.9(9)
C4 C2 C1 112.4(9)
C3 C2 C1 110.0(10)
C4 C2 H2 106.7
C3 C2 H2 106.7
C1 C2 H2 106.7
C109 Er2 N5 124.5(3)
C109 Er2 N7 108.7(2)
N5 Er2 N7 116.9(2)
C109 Er2 O2 91.4(3)
N5 Er2 O2 81.1(2)
N7 Er2 O2 131.9(2)
C109 Er2 N6 96.3(3)
N5 Er2 N6 56.6(2)
N7 Er2 N6 88.8(2)
O2 Er2 N6 133.0(2)
C109 Er2 N8 98.7(3)
N5 Er2 N8 132.1(2)
N7 Er2 N8 56.48(19)
O2 Er2 N8 78.0(2)
N6 Er2 N8 145.03(19)
C13 N2 C14 116.3(6)
C13 N2 Er1 91.0(4)
C14 N2 Er1 152.6(5)
C116 O2 C113 107.1(6)
C116 O2 Er2 134.1(5)
C113 O2 Er2 118.8(5)
C112 Si2 C110 107.0(9)
C112 Si2 C111 106.6(10)
C110 Si2 C111 100.9(8)
C112 Si2 C109 111.7(5)
C110 Si2 C109 115.3(5)
C111 Si2 C109 114.4(8)
C2 C3 H3A 109.5
C2 C3 H3B 109.5
H3A C3 H3B 109.5
C2 C3 H3C 109.5
H3A C3 H3C 109.5
H3B C3 H3C 109.5
C38 N3 C37 117.1(6)
C38 N3 Er1 91.3(4)
C37 N3 Er1 148.6(5)
C12 C4 C5 117.3(8)
C12 C4 C2 125.1(8)
C5 C4 C2 117.7(8)
C38 N4 C39 115.5(6)
C38 N4 Er1 93.4(4)
C39 N4 Er1 150.9(5)
C6 C5 C4 121.0(9)
C6 C5 H5 119.5
C4 C5 H5 119.5
C71 N5 C70 115.6(6)
C71 N5 Er2 92.5(5)
C70 N5 Er2 151.1(5)
C7 C6 C5 119.6(9)
C7 C6 H6 120.2
C5 C6 H6 120.2
C71 N6 C72 115.4(6)
C71 N6 Er2 91.4(4)
C72 N6 Er2 153.0(5)
C6 C7 C8 121.8(9)
C6 C7 H7 119.1
C8 C7 H7 119.1
C96 N7 C95 116.2(6)
C96 N7 Er2 92.9(4)
C95 N7 Er2 150.6(5)
C12 C8 C7 117.8(8)
C12 C8 C9 123.7(7)
C7 C8 C9 118.5(8)
C96 N8 C97 116.9(6)
C96 N8 Er2 90.5(4)
C97 N8 Er2 149.7(4)
C10 C9 C8 113.7(8)
C10 C9 C11 110.4(10)
C8 C9 C11 111.6(9)
C10 C9 H9 106.9
C8 C9 H9 106.9
C11 C9 H9 106.9
C9 C10 H10A 109.5
C9 C10 H10B 109.5
H10A C10 H10B 109.5
C9 C10 H10C 109.5
H10A C10 H10C 109.5
H10B C10 H10C 109.5
C9 C11 H11A 109.5
C9 C11 H11B 109.5
H11A C11 H11B 109.5
C9 C11 H11C 109.5
H11A C11 H11C 109.5
H11B C11 H11C 109.5
C4 C12 C8 122.4(7)
C4 C12 N1 118.4(7)
C8 C12 N1 119.0(7)
N1 C13 N2 117.9(7)
N1 C13 H13 121.1
N2 C13 H13 121.1
C22 C14 C15 120.4(7)
C22 C14 N2 120.7(7)
C15 C14 N2 118.9(7)
C19 C15 C14 117.7(8)
C19 C15 C16 119.9(8)
C14 C15 C16 122.4(7)
C17 C16 C15 110.9(8)
C17 C16 C18 108.2(8)
C15 C16 C18 113.9(8)
C17 C16 H16 107.9
C15 C16 H16 107.9
C18 C16 H16 107.9
C16 C17 H17A 109.5
C16 C17 H17B 109.5
H17A C17 H17B 109.5
C16 C17 H17C 109.5
H17A C17 H17C 109.5
H17B C17 H17C 109.5
C16 C18 H18A 109.5
C16 C18 H18B 109.5
H18A C18 H18B 109.5
C16 C18 H18C 109.5
H18A C18 H18C 109.5
H18B C18 H18C 109.5
C20 C19 C15 122.3(9)
C20 C19 H19 118.9
C15 C19 H19 118.9
C21 C20 C19 119.9(9)
C21 C20 H20 120.0
C19 C20 H20 120.0
C20 C21 C22 120.8(9)
C20 C21 H21 119.6
C22 C21 H21 119.6
C14 C22 C21 118.9(9)
C14 C22 C23 122.2(7)
C21 C22 C23 118.9(8)
C25 C23 C24 110.6(11)
C25 C23 C22 111.6(9)
C24 C23 C22 108.6(8)
C25 C23 H23 108.7
C24 C23 H23 108.7
C22 C23 H23 108.7
C23 C24 H24A 109.5
C23 C24 H24B 109.5
H24A C24 H24B 109.5
C23 C24 H24C 109.5
H24A C24 H24C 109.5
H24B C24 H24C 109.5
C23 C25 H25A 109.5
C23 C25 H25B 109.5
H25A C25 H25B 109.5
C23 C25 H25C 109.5
H25A C25 H25C 109.5
H25B C25 H25C 109.5
C27 C26 H26A 109.5
C27 C26 H26B 109.5
H26A C26 H26B 109.5
C27 C26 H26C 109.5
H26A C26 H26C 109.5
H26B C26 H26C 109.5
C28 C27 C29 110.8(8)
C28 C27 C26 111.1(8)
C29 C27 C26 113.1(8)
C28 C27 H27 107.2
C29 C27 H27 107.2
C26 C27 H27 107.2
C27 C28 H28A 109.5
C27 C28 H28B 109.5
H28A C28 H28B 109.5
C27 C28 H28C 109.5
H28A C28 H28C 109.5
H28B C28 H28C 109.5
C30 C29 C37 117.8(9)
C30 C29 C27 119.9(8)
C37 C29 C27 122.2(7)
C31 C30 C29 123.3(9)
C31 C30 H30 118.3
C29 C30 H30 118.3
C30 C31 C32 118.1(9)
C30 C31 H31 121.0
C32 C31 H31 121.0
C31 C32 C33 122.6(9)
C31 C32 H32 118.7
C33 C32 H32 118.7
C32 C33 C37 117.0(8)
C32 C33 C34 120.0(8)
C37 C33 C34 122.9(7)
C33 C34 C35 112.0(7)
C33 C34 C36 111.5(7)
C35 C34 C36 110.4(7)
C33 C34 H34 107.6
C35 C34 H34 107.6
C36 C34 H34 107.6
C34 C35 H35A 109.5
C34 C35 H35B 109.5
H35A C35 H35B 109.5
C34 C35 H35C 109.5
H35A C35 H35C 109.5
H35B C35 H35C 109.5
C34 C36 H36A 109.5
C34 C36 H36B 109.5
H36A C36 H36B 109.5
C34 C36 H36C 109.5
H36A C36 H36C 109.5
H36B C36 H36C 109.5
C29 C37 C33 121.2(7)
C29 C37 N3 118.8(7)
C33 C37 N3 120.0(7)
N3 C38 N4 117.7(6)
N3 C38 H38 121.2
N4 C38 H38 121.2
C47 C39 C40 121.0(7)
C47 C39 N4 119.3(6)
C40 C39 N4 119.6(7)
C39 C40 C44 117.3(8)
C39 C40 C41 121.8(7)
C44 C40 C41 120.8(7)
C43 C41 C42 109.0(10)
C43 C41 C40 113.9(8)
C42 C41 C40 110.5(8)
C43 C41 H41 107.7
C42 C41 H41 107.7
C40 C41 H41 107.7
C41 C42 H42A 109.5
C41 C42 H42B 109.5
H42A C42 H42B 109.5
C41 C42 H42C 109.5
H42A C42 H42C 109.5
H42B C42 H42C 109.5
C41 C43 H43A 109.5
C41 C43 H43B 109.5
H43A C43 H43B 109.5
C41 C43 H43C 109.5
H43A C43 H43C 109.5
H43B C43 H43C 109.5
C45 C44 C40 122.0(8)
C45 C44 H44 119.0
C40 C44 H44 119.0
C44 C45 C46 120.1(7)
C44 C45 H45 119.9
C46 C45 H45 119.9
C45 C46 C47 121.1(8)
C45 C46 H46 119.5
C47 C46 H46 119.5
C46 C47 C39 118.4(7)
C46 C47 C48 120.6(8)
C39 C47 C48 121.0(7)
C47 C48 C49 112.8(8)
C47 C48 C50 109.8(8)
C49 C48 C50 110.4(8)
C47 C48 H48 107.9
C49 C48 H48 107.9
C50 C48 H48 107.9
C48 C49 H49A 109.5
C48 C49 H49B 109.5
H49A C49 H49B 109.5
C48 C49 H49C 109.5
H49A C49 H49C 109.5
H49B C49 H49C 109.5
C48 C50 H50A 109.5
C48 C50 H50B 109.5
H50A C50 H50B 109.5
C48 C50 H50C 109.5
H50A C50 H50C 109.5
H50B C50 H50C 109.5
Si1 C51 Er1 147.0(4)
Si1 C51 H51A 100.0
Er1 C51 H51A 100.0
Si1 C51 H51B 100.0
Er1 C51 H51B 100.0
H51A C51 H51B 104.2
Si1 C52 H52A 109.5
Si1 C52 H52B 109.5
H52A C52 H52B 109.5
Si1 C52 H52C 109.5
H52A C52 H52C 109.5
H52B C52 H52C 109.5
Si1 C53 H53A 109.5
Si1 C53 H53B 109.5
H53A C53 H53B 109.5
Si1 C53 H53C 109.5
H53A C53 H53C 109.5
H53B C53 H53C 109.5
Si1 C54 H54A 109.5
Si1 C54 H54B 109.5
H54A C54 H54B 109.5
Si1 C54 H54C 109.5
H54A C54 H54C 109.5
H54B C54 H54C 109.5
O1 C55 C56 103.9(7)
O1 C55 H55A 111.0
C56 C55 H55A 111.0
O1 C55 H55B 111.0
C56 C55 H55B 111.0
H55A C55 H55B 109.0
C57 C56 C55 106.3(8)
C57 C56 H56A 110.5
C55 C56 H56A 110.5
C57 C56 H56B 110.5
C55 C56 H56B 110.5
H56A C56 H56B 108.7
C56 C57 C58 106.2(9)
C56 C57 H57A 110.5
C58 C57 H57A 110.5
C56 C57 H57B 110.5
C58 C57 H57B 110.5
H57A C57 H57B 108.7
O1 C58 C57 107.4(9)
O1 C58 H58A 110.2
C57 C58 H58A 110.2
O1 C58 H58B 110.2
C57 C58 H58B 110.2
H58A C58 H58B 108.5
C60 C59 H59A 109.5
C60 C59 H59B 109.5
H59A C59 H59B 109.5
C60 C59 H59C 109.5
H59A C59 H59C 109.5
H59B C59 H59C 109.5
C62 C60 C59 112.2(9)
C62 C60 C61 112.8(8)
C59 C60 C61 110.3(10)
C62 C60 H60 107.1
C59 C60 H60 107.1
C61 C60 H60 107.1
C60 C61 H61A 109.5
C60 C61 H61B 109.5
H61A C61 H61B 109.5
C60 C61 H61C 109.5
H61A C61 H61C 109.5
H61B C61 H61C 109.5
C63 C62 C70 118.0(8)
C63 C62 C60 119.8(8)
C70 C62 C60 122.2(7)
C64 C63 C62 122.4(8)
C64 C63 H63 118.8
C62 C63 H63 118.8
C63 C64 C65 119.7(7)
C63 C64 H64 120.1
C65 C64 H64 120.1
C64 C65 C66 120.9(8)
C64 C65 H65 119.5
C66 C65 H65 119.5
C65 C66 C70 119.1(7)
C65 C66 C67 118.9(7)
C70 C66 C67 122.0(7)
C68 C67 C66 111.3(7)
C68 C67 C69 112.0(9)
C66 C67 C69 112.3(7)
C68 C67 H67 106.9
C66 C67 H67 106.9
C69 C67 H67 106.9
C67 C68 H68A 109.5
C67 C68 H68B 109.5
H68A C68 H68B 109.5
C67 C68 H68C 109.5
H68A C68 H68C 109.5
H68B C68 H68C 109.5
C67 C69 H69A 109.5
C67 C69 H69B 109.5
H69A C69 H69B 109.5
C67 C69 H69C 109.5
H69A C69 H69C 109.5
H69B C69 H69C 109.5
N5 C70 C66 121.0(7)
N5 C70 C62 119.2(7)
C66 C70 C62 119.8(7)
N6 C71 N5 119.3(7)
N6 C71 H71 120.4
N5 C71 H71 120.4
C80 C72 C73 121.0(7)
C80 C72 N6 120.8(7)
C73 C72 N6 118.3(7)
C77 C73 C72 118.6(9)
C77 C73 C74 117.5(9)
C72 C73 C74 123.9(8)
C73 C74 C76 112.4(10)
C73 C74 C75 112.0(9)
C76 C74 C75 109.5(9)
C73 C74 H74 107.6
C76 C74 H74 107.6
C75 C74 H74 107.6
C74 C75 H75A 109.5
C74 C75 H75B 109.5
H75A C75 H75B 109.5
C74 C75 H75C 109.5
H75A C75 H75C 109.5
H75B C75 H75C 109.5
C74 C76 H76A 109.5
C74 C76 H76B 109.5
H76A C76 H76B 109.5
C74 C76 H76C 109.5
H76A C76 H76C 109.5
H76B C76 H76C 109.5
C78 C77 C73 120.2(10)
C78 C77 H77 119.9
C73 C77 H77 119.9
C79 C78 C77 119.4(9)
C79 C78 H78 120.3
C77 C78 H78 120.3
C78 C79 C80 122.7(10)
C78 C79 H79 118.7
C80 C79 H79 118.7
C72 C80 C79 118.1(9)
C72 C80 C81 122.6(7)
C79 C80 C81 119.3(9)
C80 C81 C83 111.5(8)
C80 C81 C82 112.4(8)
C83 C81 C82 109.2(8)
C80 C81 H81 107.9
C83 C81 H81 107.9
C82 C81 H81 107.9
C81 C82 H82A 109.5
C81 C82 H82B 109.5
H82A C82 H82B 109.5
C81 C82 H82C 109.5
H82A C82 H82C 109.5
H82B C82 H82C 109.5
C81 C83 H83A 109.5
C81 C83 H83B 109.5
H83A C83 H83B 109.5
C81 C83 H83C 109.5
H83A C83 H83C 109.5
H83B C83 H83C 109.5
C85 C84 H84A 109.5
C85 C84 H84B 109.5
H84A C84 H84B 109.5
C85 C84 H84C 109.5
H84A C84 H84C 109.5
H84B C84 H84C 109.5
C87 C85 C84 110.4(8)
C87 C85 C86 114.5(8)
C84 C85 C86 108.6(8)
C87 C85 H85 107.7
C84 C85 H85 107.7
C86 C85 H85 107.7
C85 C86 H86A 109.5
C85 C86 H86B 109.5
H86A C86 H86B 109.5
C85 C86 H86C 109.5
H86A C86 H86C 109.5
H86B C86 H86C 109.5
C88 C87 C95 117.9(7)
C88 C87 C85 120.7(7)
C95 C87 C85 121.5(6)
C89 C88 C87 121.4(8)
C89 C88 H88 119.3
C87 C88 H88 119.3
C88 C89 C90 119.7(7)
C88 C89 H89 120.2
C90 C89 H89 120.2
C89 C90 C91 122.3(8)
C89 C90 H90 118.8
C91 C90 H90 118.8
C90 C91 C95 117.4(7)
C90 C91 C92 119.8(7)
C95 C91 C92 122.6(6)
C94 C92 C93 108.3(8)
C94 C92 C91 110.2(8)
C93 C92 C91 113.6(8)
C94 C92 H92 108.2
C93 C92 H92 108.2
C91 C92 H92 108.2
C92 C93 H93A 109.5
C92 C93 H93B 109.5
H93A C93 H93B 109.5
C92 C93 H93C 109.5
H93A C93 H93C 109.5
H93B C93 H93C 109.5
C92 C94 H94A 109.5
C92 C94 H94B 109.5
H94A C94 H94B 109.5
C92 C94 H94C 109.5
H94A C94 H94C 109.5
H94B C94 H94C 109.5
C91 C95 C87 121.3(6)
C91 C95 N7 120.0(6)
C87 C95 N7 118.6(6)
N7 C96 N8 119.2(6)
N7 C96 H96 120.4
N8 C96 H96 120.4
C105 C97 C98 120.7(7)
C105 C97 N8 117.8(7)
C98 C97 N8 121.4(7)
C97 C98 C102 117.7(9)
C97 C98 C99 123.4(7)
C102 C98 C99 119.0(9)
C98 C99 C100 112.9(8)
C98 C99 C101 112.5(7)
C100 C99 C101 109.9(8)
C98 C99 H99 107.1
C100 C99 H99 107.1
C101 C99 H99 107.1
C99 C100 H10D 109.5
C99 C100 H10E 109.5
H10D C100 H10E 109.5
C99 C100 H10F 109.5
H10D C100 H10F 109.5
H10E C100 H10F 109.5
C99 C101 H10G 109.5
C99 C101 H10H 109.5
H10G C101 H10H 109.5
C99 C101 H10I 109.5
H10G C101 H10I 109.5
H10H C101 H10I 109.5
C103 C102 C98 121.4(10)
C103 C102 H102 119.3
C98 C102 H102 119.3
C104 C103 C102 120.0(9)
C104 C103 H103 120.0
C102 C103 H103 120.0
C103 C104 C105 122.2(9)
C103 C104 H104 118.9
C105 C104 H104 118.9
C97 C105 C104 118.0(9)
C97 C105 C106 121.9(7)
C104 C105 C106 120.1(8)
C105 C106 C107 110.6(8)
C105 C106 C108 113.6(8)
C107 C106 C108 110.1(8)
C105 C106 H106 107.4
C107 C106 H106 107.4
C108 C106 H106 107.4
C106 C107 H10J 109.5
C106 C107 H10K 109.5
H10J C107 H10K 109.5
C106 C107 H10L 109.5
H10J C107 H10L 109.5
H10K C107 H10L 109.5
C106 C108 H10M 109.5
C106 C108 H10N 109.5
H10M C108 H10N 109.5
C106 C108 H10O 109.5
H10M C108 H10O 109.5
H10N C108 H10O 109.5
Si2 C109 Er2 140.3(5)
Si2 C109 H10P 102.0
Er2 C109 H10P 102.0
Si2 C109 H10Q 102.0
Er2 C109 H10Q 102.0
H10P C109 H10Q 104.7
Si2 C110 H11D 109.5
Si2 C110 H11E 109.5
H11D C110 H11E 109.5
Si2 C110 H11F 109.5
H11D C110 H11F 109.5
H11E C110 H11F 109.5
Si2 C111 H11G 109.5
Si2 C111 H11H 109.5
H11G C111 H11H 109.5
Si2 C111 H11I 109.5
H11G C111 H11I 109.5
H11H C111 H11I 109.5
Si2 C112 H11J 109.5
Si2 C112 H11K 109.5
H11J C112 H11K 109.5
Si2 C112 H11L 109.5
H11J C112 H11L 109.5
H11K C112 H11L 109.5
C114 C113 O2 103.2(7)
C114 C113 H11M 111.1
O2 C113 H11M 111.1
C114 C113 H11N 111.1
O2 C113 H11N 111.1
H11M C113 H11N 109.1
C113 C114 C115 103.8(9)
C113 C114 H11O 111.0
C115 C114 H11O 111.0
C113 C114 H11P 111.0
C115 C114 H11P 111.0
H11O C114 H11P 109.0
C116 C115 C114 104.0(8)
C116 C115 H11Q 111.0
C114 C115 H11Q 111.0
C116 C115 H11R 111.0
C114 C115 H11R 111.0
H11Q C115 H11R 109.0
O2 C116 C115 109.7(9)
O2 C116 H11S 109.7
C115 C116 H11S 109.7
O2 C116 H11T 109.7
C115 C116 H11T 109.7
H11S C116 H11T 108.2

loop_
_geom_bond_atom_site_label_1
_geom_bond_atom_site_label_2
_geom_bond_distance
C1 C2 1.532(16)
C1 H1A 0.9600
C1 H1B 0.9600
C1 H1C 0.9600
Er1 C51 2.365(8)
Er1 N1 2.365(6)
Er1 N4 2.367(5)
Er1 O1 2.402(5)
Er1 N3 2.423(6)
Er1 N2 2.439(6)
N1 C13 1.323(9)
N1 C12 1.458(9)
O1 C58 1.401(11)
O1 C55 1.457(11)
Si1 C51 1.823(8)
Si1 C53 1.850(14)
Si1 C54 1.880(11)
Si1 C52 1.895(13)
C2 C4 1.506(12)
C2 C3 1.520(14)
C2 H2 0.9800
Er2 C109 2.354(9)
Er2 N5 2.377(6)
Er2 N7 2.384(5)
Er2 O2 2.385(5)
Er2 N6 2.428(6)
Er2 N8 2.428(6)
N2 C13 1.332(9)
N2 C14 1.450(9)
O2 C116 1.395(11)
O2 C113 1.501(10)
Si2 C112 1.799(13)
Si2 C110 1.845(14)
Si2 C111 1.863(14)
Si2 C109 1.879(8)
C3 H3A 0.9600
C3 H3B 0.9600
C3 H3C 0.9600
N3 C38 1.322(8)
N3 C37 1.434(9)
C4 C12 1.380(11)
C4 C5 1.422(12)
N4 C38 1.335(9)
N4 C39 1.449(8)
C5 C6 1.385(14)
C5 H5 0.9300
N5 C71 1.343(9)
N5 C70 1.403(9)
C6 C7 1.357(14)
C6 H6 0.9300
N6 C71 1.298(9)
N6 C72 1.461(9)
C7 C8 1.402(12)
C7 H7 0.9300
N7 C96 1.311(9)
N7 C95 1.443(8)
C8 C12 1.393(11)
C8 C9 1.509(12)
N8 C96 1.329(8)
N8 C97 1.429(9)
C9 C10 1.506(12)
C9 C11 1.512(16)
C9 H9 0.9800
C10 H10A 0.9600
C10 H10B 0.9600
C10 H10C 0.9600
C11 H11A 0.9600
C11 H11B 0.9600
C11 H11C 0.9600
C13 H13 0.9300
C14 C22 1.390(11)
C14 C15 1.420(11)
C15 C19 1.383(11)
C15 C16 1.516(12)
C16 C17 1.511(13)
C16 C18 1.550(12)
C16 H16 0.9800
C17 H17A 0.9600
C17 H17B 0.9600
C17 H17C 0.9600
C18 H18A 0.9600
C18 H18B 0.9600
C18 H18C 0.9600
C19 C20 1.367(14)
C19 H19 0.9300
C20 C21 1.365(14)
C20 H20 0.9300
C21 C22 1.406(12)
C21 H21 0.9300
C22 C23 1.533(13)
C23 C25 1.475(15)
C23 C24 1.529(14)
C23 H23 0.9800
C24 H24A 0.9600
C24 H24B 0.9600
C24 H24C 0.9600
C25 H25A 0.9600
C25 H25B 0.9600
C25 H25C 0.9600
C26 C27 1.526(11)
C26 H26A 0.9600
C26 H26B 0.9600
C26 H26C 0.9600
C27 C28 1.505(12)
C27 C29 1.516(12)
C27 H27 0.9800
C28 H28A 0.9600
C28 H28B 0.9600
C28 H28C 0.9600
C29 C30 1.386(12)
C29 C37 1.406(11)
C30 C31 1.375(15)
C30 H30 0.9300
C31 C32 1.390(14)
C31 H31 0.9300
C32 C33 1.399(12)
C32 H32 0.9300
C33 C37 1.428(11)
C33 C34 1.512(12)
C34 C35 1.518(11)
C34 C36 1.540(11)
C34 H34 0.9800
C35 H35A 0.9600
C35 H35B 0.9600
C35 H35C 0.9600
C36 H36A 0.9600
C36 H36B 0.9600
C36 H36C 0.9600
C38 H38 0.9300
C39 C47 1.400(11)
C39 C40 1.410(10)
C40 C44 1.415(10)
C40 C41 1.537(11)
C41 C43 1.493(11)
C41 C42 1.517(16)
C41 H41 0.9800
C42 H42A 0.9600
C42 H42B 0.9600
C42 H42C 0.9600
C43 H43A 0.9600
C43 H43B 0.9600
C43 H43C 0.9600
C44 C45 1.350(13)
C44 H44 0.9300
C45 C46 1.379(12)
C45 H45 0.9300
C46 C47 1.402(10)
C46 H46 0.9300
C47 C48 1.516(11)
C48 C49 1.526(13)
C48 C50 1.536(14)
C48 H48 0.9800
C49 H49A 0.9600
C49 H49B 0.9600
C49 H49C 0.9600
C50 H50A 0.9600
C50 H50B 0.9600
C50 H50C 0.9600
C51 H51A 0.9700
C51 H51B 0.9700
C52 H52A 0.9600
C52 H52B 0.9600
C52 H52C 0.9600
C53 H53A 0.9600
C53 H53B 0.9600
C53 H53C 0.9600
C54 H54A 0.9600
C54 H54B 0.9600
C54 H54C 0.9600
C55 C56 1.534(11)
C55 H55A 0.9700
C55 H55B 0.9700
C56 C57 1.430(14)
C56 H56A 0.9700
C56 H56B 0.9700
C57 C58 1.434(13)
C57 H57A 0.9700
C57 H57B 0.9700
C58 H58A 0.9700
C58 H58B 0.9700
C59 C60 1.518(15)
C59 H59A 0.9600
C59 H59B 0.9600
C59 H59C 0.9600
C60 C62 1.501(12)
C60 C61 1.538(14)
C60 H60 0.9800
C61 H61A 0.9600
C61 H61B 0.9600
C61 H61C 0.9600
C62 C63 1.382(11)
C62 C70 1.429(11)
C63 C64 1.373(13)
C63 H63 0.9300
C64 C65 1.386(12)
C64 H64 0.9300
C65 C66 1.389(10)
C65 H65 0.9300
C66 C70 1.415(11)
C66 C67 1.522(11)
C67 C68 1.515(14)
C67 C69 1.537(11)
C67 H67 0.9800
C68 H68A 0.9600
C68 H68B 0.9600
C68 H68C 0.9600
C69 H69A 0.9600
C69 H69B 0.9600
C69 H69C 0.9600
C71 H71 0.9300
C72 C80 1.381(12)
C72 C73 1.432(12)
C73 C77 1.397(12)
C73 C74 1.499(14)
C74 C76 1.519(14)
C74 C75 1.554(16)
C74 H74 0.9800
C75 H75A 0.9600
C75 H75B 0.9600
C75 H75C 0.9600
C76 H76A 0.9600
C76 H76B 0.9600
C76 H76C 0.9600
C77 C78 1.397(15)
C77 H77 0.9300
C78 C79 1.373(14)
C78 H78 0.9300
C79 C80 1.393(11)
C79 H79 0.9300
C80 C81 1.506(12)
C81 C83 1.510(13)
C81 C82 1.535(13)
C81 H81 0.9800
C82 H82A 0.9600
C82 H82B 0.9600
C82 H82C 0.9600
C83 H83A 0.9600
C83 H83B 0.9600
C83 H83C 0.9600
C84 C85 1.519(14)
C84 H84A 0.9600
C84 H84B 0.9600
C84 H84C 0.9600
C85 C87 1.508(12)
C85 C86 1.521(12)
C85 H85 0.9800
C86 H86A 0.9600
C86 H86B 0.9600
C86 H86C 0.9600
C87 C88 1.402(10)
C87 C95 1.405(10)
C88 C89 1.364(12)
C88 H88 0.9300
C89 C90 1.372(12)
C89 H89 0.9300
C90 C91 1.390(10)
C90 H90 0.9300
C91 C95 1.402(10)
C91 C92 1.535(11)
C92 C94 1.487(16)
C92 C93 1.516(12)
C92 H92 0.9800
C93 H93A 0.9600
C93 H93B 0.9600
C93 H93C 0.9600
C94 H94A 0.9600
C94 H94B 0.9600
C94 H94C 0.9600
C96 H96 0.9300
C97 C105 1.398(11)
C97 C98 1.408(12)
C98 C102 1.413(12)
C98 C99 1.499(12)
C99 C100 1.514(11)
C99 C101 1.534(12)
C99 H99 0.9800
C100 H10D 0.9600
C100 H10E 0.9600
C100 H10F 0.9600
C101 H10G 0.9600
C101 H10H 0.9600
C101 H10I 0.9600
C102 C103 1.370(14)
C102 H102 0.9300
C103 C104 1.348(14)
C103 H103 0.9300
C104 C105 1.405(12)
C104 H104 0.9300
C105 C106 1.518(13)
C106 C107 1.521(13)
C106 C108 1.535(11)
C106 H106 0.9800
C107 H10J 0.9600
C107 H10K 0.9600
C107 H10L 0.9600
C108 H10M 0.9600
C108 H10N 0.9600
C108 H10O 0.9600
C109 H10P 0.9700
C109 H10Q 0.9700
C110 H11D 0.9600
C110 H11E 0.9600
C110 H11F 0.9600
C111 H11G 0.9600
C111 H11H 0.9600
C111 H11I 0.9600
C112 H11J 0.9600
C112 H11K 0.9600
C112 H11L 0.9600
C113 C114 1.497(12)
C113 H11M 0.9700
C113 H11N 0.9700
C114 C115 1.507(15)
C114 H11O 0.9700
C114 H11P 0.9700
C115 C116 1.501(12)
C115 H11Q 0.9700
C115 H11R 0.9700
C116 H11S 0.9700
C116 H11T 0.9700

loop_
_platon_squeeze_void_nr
_platon_squeeze_void_average_x
_platon_squeeze_void_average_y
_platon_squeeze_void_average_z
_platon_squeeze_void_volume
_platon_squeeze_void_count_electrons
_platon_squeeze_void_content
1 -0.016 -0.016 0.484 1077 240 ' '
